data_7045923
loop_
_publ_author_name
'Naskar, Sourenjit'
'Jana, Barun'
'Ghosh, Pradyut'

_publ_section_title
;
 Anion-dependent thermo-responsive supramolecular superstructures of
 Cu(ii) macrocycles.
;
_journal_issue 16
_journal_name_full 'Dalton transactions (Cambridge, England : 2003)'
_journal_page_first 5734
_journal_page_last 5742
_journal_paper_doi 10.1039/c8dt00683k
_journal_volume 47
_journal_year 2018
_chemical_formula_sum 'C26 H23 Cu N12 O9'
_chemical_formula_weight 711.10
_space_group_IT_number 2
_space_group_name_Hall '-P 1'
_space_group_name_H-M_alt 'P -1'
_symmetry_cell_setting Triclinic'
_symmetry_space_group_name_Hall '-P 1'
_symmetry_space_group_name_H-M 'P -1'
_atom_sites_solution_hydrogens geom
_atom_sites_solution_primary direct
_atom_sites_solution_secondary difmap
_audit_creation_method SHELXL-97
_audit_update_record
;
2017-11-26 deposited with the CCDC.
2018-03-23 downloaded from the CCDC.
;
_cell_angle_alpha 110.491(7)
_cell_angle_beta 109.527(7)
_cell_angle_gamma 99.837(8)
_cell_formula_units_Z 2
_cell_length_a 10.317(3)
_cell_length_b 13.879(4)
_cell_length_c 14.625(5)
_cell_measurement_reflns_used 1383
_cell_measurement_temperature 150(2)
_cell_measurement_theta_max 20.17
_cell_measurement_theta_min 2.22
_cell_volume 1747.8(10)
_computing_cell_refinement 'Bruker SAINT'
_computing_data_collection 'Bruker APEX2'
_computing_data_reduction 'Bruker SAINT'
_computing_molecular_graphics 'mercury v3.6'
_computing_publication_material 'ORTEP 3v2'
_computing_structure_refinement 'SHELXL-2013 (Sheldrick, 2008)'
_computing_structure_solution 'SHELXS-97 (Sheldrick, 2008)'
_diffrn_ambient_temperature 150(2)
_diffrn_measured_fraction_theta_full 0.992
_diffrn_measured_fraction_theta_max 0.992
_diffrn_measurement_device_type 'Bruker APEX-II CCD'
_diffrn_measurement_method '\f and \w scans'
_diffrn_radiation_monochromator graphite
_diffrn_radiation_source 'fine-focus sealed tube'
_diffrn_radiation_type MoK\a
_diffrn_radiation_wavelength 0.71073
_diffrn_reflns_av_R_equivalents 0.0000
_diffrn_reflns_av_sigmaI/netI 0.1404
_diffrn_reflns_limit_h_max 11
_diffrn_reflns_limit_h_min -12
_diffrn_reflns_limit_k_max 15
_diffrn_reflns_limit_k_min -16
_diffrn_reflns_limit_l_max 17
_diffrn_reflns_limit_l_min 0
_diffrn_reflns_number 6674
_diffrn_reflns_theta_full 25.82
_diffrn_reflns_theta_max 25.82
_diffrn_reflns_theta_min 1.64
_exptl_absorpt_coefficient_mu 0.689
_exptl_absorpt_correction_T_max 0.7701
_exptl_absorpt_correction_T_min 0.6826
_exptl_absorpt_correction_type multi-scan
_exptl_absorpt_process_details SADABS
_exptl_crystal_colour blue
_exptl_crystal_density_diffrn 1.351
_exptl_crystal_density_method 'not measured'
_exptl_crystal_description cubic
_exptl_crystal_F_000 728
_exptl_crystal_size_max 0.60
_exptl_crystal_size_mid 0.40
_exptl_crystal_size_min 0.40
_platon_squeeze_details
; 
 Refinement of F^2^ against ALL reflections.  The weighted R-factor wR and 
 goodness of fit S are based on F^2^, conventional R-factors R are based 
 on F, with F set to zero for negative F^2^. The threshold expression of 
 F^2^ > 2sigma(F^2^) is used only for calculating R-factors(gt) etc. and is 
 not relevant to the choice of reflections for refinement.  R-factors based 
 on F^2^ are statistically about twice as large as those based on F, and R- 
 factors based on ALL data will be even larger. 
;
_refine_diff_density_max 0.512
_refine_diff_density_min -0.512
_refine_diff_density_rms 0.085
_refine_ls_extinction_method none
_refine_ls_goodness_of_fit_ref 0.680
_refine_ls_hydrogen_treatment mixed
_refine_ls_matrix_type full
_refine_ls_number_parameters 433
_refine_ls_number_reflns 6674
_refine_ls_number_restraints 0
_refine_ls_restrained_S_all 0.680
_refine_ls_R_factor_all 0.1336
_refine_ls_R_factor_gt 0.0656
_refine_ls_shift/su_max 0.000
_refine_ls_shift/su_mean 0.000
_refine_ls_structure_factor_coef Fsqd
_refine_ls_weighting_details 'calc w=1/[\s^2^(Fo^2^)+(0.2000P)^2^+0.0000P] where P=(Fo^2^+2Fc^2^)/3'
_refine_ls_weighting_scheme calc
_refine_ls_wR_factor_gt 0.1821
_refine_ls_wR_factor_ref 0.2303
_reflns_number_gt 3384
_reflns_number_total 6674
_reflns_threshold_expression >2sigma(I)
_cod_data_source_file c8dt00683k2.cif
_cod_data_source_block 2
_cod_depositor_comments 'Adding full bibliography for 7045918--7045923.cif.'
_cod_original_cell_volume 1747.8(9)
_cod_original_sg_symbol_H-M P-1
_cod_database_code 7045923

loop_
_symmetry_equiv_pos_as_xyz
'x, y, z'
'-x, -y, -z'

loop_
_atom_site_label
_atom_site_type_symbol
_atom_site_fract_x
_atom_site_fract_y
_atom_site_fract_z
_atom_site_U_iso_or_equiv
_atom_site_adp_type
_atom_site_occupancy
_atom_site_symmetry_multiplicity
_atom_site_calc_flag
_atom_site_refinement_flags
Cu1 Cu 0.69494(7) 0.86338(5) 0.75662(6) 0.0320(2) Uani 1 1 d .
O9 O 0.6672(4) 0.8875(3) 0.9086(3) 0.0327(9) Uani 1 1 d .
O1 O -0.4984(4) 0.9767(3) 0.0951(3) 0.0352(9) Uani 1 1 d .
N7 N 0.8603(5) 0.8082(4) 0.7917(4) 0.0322(11) Uani 1 1 d .
O4 O 0.0309(4) 0.1208(3) 0.3830(4) 0.0479(11) Uani 1 1 d .
N11 N -0.2176(5) 0.8864(4) 0.2184(4) 0.0319(11) Uani 1 1 d .
N12 N 0.1486(5) 0.1927(4) 0.4255(4) 0.0433(13) Uani 1 1 d .
N6 N 0.8098(5) 1.0247(4) 0.8238(4) 0.0332(11) Uani 1 1 d .
C22 C 0.6110(7) 0.5272(5) 0.6535(7) 0.063(2) Uani 1 1 d .
H22 H 0.6714 0.4854 0.6625 0.075 Uiso 1 1 calc R
N5 N 0.5385(5) 0.9160(4) 0.6890(4) 0.0330(11) Uani 1 1 d .
C21 C 0.6670(6) 0.6371(5) 0.6905(5) 0.0363(14) Uani 1 1 d .
O5 O 0.2621(5) 0.1680(4) 0.4269(4) 0.0578(13) Uani 1 1 d .
O2 O -0.0198(5) 0.7250(4) 0.3046(4) 0.0556(13) Uani 1 1 d .
C7 C -0.0468(6) 0.8057(5) 0.2976(5) 0.0382(14) Uani 1 1 d .
N4 N 0.4005(5) 0.8725(4) 0.6206(4) 0.0362(11) Uani 1 1 d .
N8 N 0.5835(5) 0.7010(4) 0.6807(4) 0.0336(11) Uani 1 1 d .
N2 N 0.0520(5) 0.9036(4) 0.3489(4) 0.0390(12) Uani 1 1 d .
H2 H 0.0277 0.9568 0.3394 0.047 Uiso 1 1 calc R
N9 N 1.0024(5) 0.8519(4) 0.8395(4) 0.0372(12) Uani 1 1 d .
C19 C 1.0537(5) 0.7683(4) 0.8256(4) 0.0194(10) Uani 1 1 d .
N3 N 0.3590(5) 0.9519(4) 0.6018(4) 0.0384(12) Uani 1 1 d .
N1 N -0.2586(5) 1.0696(4) 0.2047(4) 0.0354(11) Uani 1 1 d .
H1 H -0.1762 1.0641 0.2384 0.042 Uiso 1 1 calc R
N13 N 0.4695(6) 0.3782(4) 0.1235(5) 0.0479(14) Uani 1 1 d .
O8 O 0.5317(6) 0.3110(4) 0.1341(5) 0.0644(14) Uani 1 1 d .
O6 O 0.3364(5) 0.3548(5) 0.0945(5) 0.0749(16) Uani 1 1 d .
O3 O 0.1568(5) 0.2890(4) 0.4617(5) 0.0768(17) Uani 1 1 d .
O7 O 0.5405(7) 0.4694(4) 0.1420(6) 0.091(2) Uani 1 1 d .
C16 C 0.9485(6) 1.0738(5) 0.8977(4) 0.0346(13) Uani 1 1 d .
H16 H 1.0013 1.0321 0.9205 0.042 Uiso 1 1 calc R
C2 C -0.3758(6) 0.9805(4) 0.1488(5) 0.0294(12) Uani 1 1 d .
C25 C 0.4389(6) 0.6530(5) 0.6298(5) 0.0416(15) Uani 1 1 d .
H25 H 0.3801 0.6961 0.6217 0.050 Uiso 1 1 calc R
C17 C 0.8229(6) 0.6979(4) 0.7489(5) 0.0322(13) Uani 1 1 d .
C18 C 0.9492(6) 0.6727(5) 0.7711(5) 0.0375(14) Uani 1 1 d .
H18 H 0.9593 0.6040 0.7521 0.045 Uiso 1 1 calc R
C3 C -0.3517(6) 0.8794(4) 0.1576(5) 0.0304(12) Uani 1 1 d .
C1 C -0.2642(6) 1.1755(5) 0.2112(5) 0.0398(15) Uani 1 1 d .
H1A H -0.2041 1.2301 0.2849 0.048 Uiso 1 1 calc R
H1B H -0.3634 1.1756 0.1940 0.048 Uiso 1 1 calc R
C15 C 1.0155(7) 1.1852(5) 0.9412(5) 0.0421(15) Uani 1 1 d .
H15 H 1.1125 1.2173 0.9912 0.051 Uiso 1 1 calc R
C26 C -0.1986(7) 0.7969(5) 0.2272(5) 0.0399(14) Uani 1 1 d .
C10 C 0.4689(7) 1.0470(5) 0.6572(5) 0.0404(14) Uani 1 1 d .
H10 H 0.4667 1.1138 0.6576 0.048 Uiso 1 1 calc R
C12 C 0.7353(6) 1.0853(5) 0.7933(5) 0.0366(14) Uani 1 1 d .
C11 C 0.5855(6) 1.0229(5) 0.7135(5) 0.0353(13) Uani 1 1 d .
C6 C -0.3086(7) 0.6998(5) 0.1786(6) 0.0479(17) Uani 1 1 d .
H6 H -0.2901 0.6394 0.1870 0.058 Uiso 1 1 calc R
C8 C 0.2017(6) 0.9236(5) 0.4215(5) 0.0363(14) Uani 1 1 d .
H8A H 0.2644 0.9916 0.4333 0.044 Uiso 1 1 calc R
H8B H 0.2360 0.8656 0.3891 0.044 Uiso 1 1 calc R
C14 C 0.9374(7) 1.2470(5) 0.9097(6) 0.0504(17) Uani 1 1 d .
H14 H 0.9802 1.3219 0.9387 0.061 Uiso 1 1 calc R
C9 C 0.2078(6) 0.9292(6) 0.5287(5) 0.0418(15) Uani 1 1 d .
H9A H 0.1716 0.9862 0.5604 0.050 Uiso 1 1 calc R
H9B H 0.1470 0.8606 0.5172 0.050 Uiso 1 1 calc R
C13 C 0.7921(7) 1.1964(5) 0.8333(5) 0.0428(15) Uani 1 1 d .
H13 H 0.7361 1.2364 0.8104 0.051 Uiso 1 1 calc R
C4 C -0.4693(6) 0.7836(5) 0.1043(5) 0.0367(14) Uani 1 1 d .
H4 H -0.5608 0.7807 0.0610 0.044 Uiso 1 1 calc R
C20 C 1.2139(6) 0.7932(5) 0.8629(5) 0.0411(15) Uani 1 1 d .
H20A H 1.2394 0.7298 0.8658 0.049 Uiso 1 1 calc R
H20B H 1.2633 0.8523 0.9353 0.049 Uiso 1 1 calc R
C5 C -0.4470(7) 0.6933(5) 0.1171(6) 0.0488(17) Uani 1 1 d .
H5 H -0.5241 0.6290 0.0847 0.059 Uiso 1 1 calc R
C24 C 0.3752(7) 0.5452(5) 0.5898(6) 0.064(2) Uani 1 1 d .
H24 H 0.2743 0.5155 0.5544 0.076 Uiso 1 1 calc R
C23 C 0.4568(8) 0.4790(6) 0.6008(7) 0.076(3) Uani 1 1 d .
H23 H 0.4132 0.4046 0.5746 0.092 Uiso 1 1 calc R

loop_
_atom_site_aniso_label
_atom_site_aniso_U_11
_atom_site_aniso_U_22
_atom_site_aniso_U_33
_atom_site_aniso_U_23
_atom_site_aniso_U_13
_atom_site_aniso_U_12
Cu1 0.0210(4) 0.0300(4) 0.0368(4) 0.0091(3) 0.0098(3) 0.0065(3)
O9 0.028(2) 0.034(2) 0.036(2) 0.0141(18) 0.0149(18) 0.0094(17)
O1 0.029(2) 0.040(2) 0.044(2) 0.022(2) 0.0161(19) 0.0189(18)
N7 0.022(2) 0.032(3) 0.040(3) 0.015(2) 0.012(2) 0.009(2)
O4 0.030(2) 0.036(2) 0.065(3) 0.016(2) 0.018(2) 0.0012(19)
N11 0.030(3) 0.032(3) 0.045(3) 0.021(2) 0.021(2) 0.016(2)
N12 0.030(3) 0.038(3) 0.051(3) 0.013(3) 0.015(3) 0.003(2)
N6 0.030(3) 0.036(3) 0.028(3) 0.008(2) 0.013(2) 0.013(2)
C22 0.037(4) 0.025(3) 0.087(6) 0.004(3) 0.006(4) 0.002(3)
N5 0.030(3) 0.035(3) 0.031(3) 0.010(2) 0.013(2) 0.012(2)
C21 0.021(3) 0.034(3) 0.039(3) 0.007(3) 0.007(3) 0.006(2)
O5 0.036(3) 0.068(3) 0.075(3) 0.034(3) 0.025(3) 0.022(2)
O2 0.048(3) 0.046(3) 0.084(4) 0.039(3) 0.024(3) 0.026(2)
C7 0.029(3) 0.042(4) 0.055(4) 0.030(3) 0.018(3) 0.018(3)
N4 0.023(2) 0.047(3) 0.034(3) 0.014(2) 0.009(2) 0.015(2)
N8 0.021(2) 0.036(3) 0.037(3) 0.009(2) 0.013(2) 0.009(2)
N2 0.025(3) 0.046(3) 0.044(3) 0.019(3) 0.010(2) 0.019(2)
N9 0.027(3) 0.045(3) 0.038(3) 0.021(2) 0.011(2) 0.007(2)
C19 0.014(2) 0.020(2) 0.028(3) 0.011(2) 0.010(2) 0.006(2)
N3 0.029(3) 0.056(3) 0.042(3) 0.024(3) 0.022(2) 0.022(2)
N1 0.023(2) 0.039(3) 0.055(3) 0.027(3) 0.017(2) 0.018(2)
N13 0.045(3) 0.034(3) 0.069(4) 0.021(3) 0.030(3) 0.014(3)
O8 0.076(4) 0.064(3) 0.090(4) 0.048(3) 0.049(3) 0.049(3)
O6 0.032(3) 0.083(4) 0.091(4) 0.027(3) 0.026(3) 0.003(3)
O3 0.047(3) 0.035(3) 0.112(5) 0.004(3) 0.029(3) 0.001(2)
O7 0.085(4) 0.036(3) 0.145(6) 0.045(4) 0.043(4) 0.005(3)
C16 0.029(3) 0.035(3) 0.030(3) 0.011(3) 0.005(3) 0.009(3)
C2 0.024(3) 0.033(3) 0.039(3) 0.019(3) 0.017(3) 0.011(2)
C25 0.022(3) 0.037(3) 0.047(4) 0.006(3) 0.010(3) 0.004(3)
C17 0.027(3) 0.027(3) 0.033(3) 0.006(3) 0.009(2) 0.006(2)
C18 0.037(3) 0.037(3) 0.044(4) 0.019(3) 0.020(3) 0.017(3)
C3 0.025(3) 0.035(3) 0.042(3) 0.019(3) 0.021(3) 0.015(2)
C1 0.027(3) 0.041(4) 0.061(4) 0.028(3) 0.021(3) 0.014(3)
C15 0.035(3) 0.031(3) 0.039(4) 0.009(3) 0.004(3) -0.001(3)
C26 0.038(3) 0.038(3) 0.052(4) 0.026(3) 0.018(3) 0.021(3)
C10 0.041(4) 0.047(4) 0.032(3) 0.016(3) 0.016(3) 0.014(3)
C12 0.037(3) 0.041(4) 0.030(3) 0.013(3) 0.015(3) 0.012(3)
C11 0.032(3) 0.046(4) 0.030(3) 0.014(3) 0.016(3) 0.016(3)
C6 0.040(4) 0.039(4) 0.068(5) 0.031(4) 0.020(3) 0.009(3)
C8 0.024(3) 0.049(4) 0.041(3) 0.025(3) 0.012(3) 0.016(3)
C14 0.053(4) 0.035(4) 0.051(4) 0.015(3) 0.018(4) 0.002(3)
C9 0.024(3) 0.059(4) 0.041(4) 0.019(3) 0.013(3) 0.021(3)
C13 0.040(4) 0.034(3) 0.051(4) 0.019(3) 0.017(3) 0.009(3)
C4 0.024(3) 0.043(4) 0.043(4) 0.019(3) 0.013(3) 0.012(3)
C20 0.029(3) 0.045(4) 0.059(4) 0.029(3) 0.018(3) 0.022(3)
C5 0.035(4) 0.039(4) 0.064(5) 0.028(3) 0.012(3) 0.003(3)
C24 0.030(4) 0.034(4) 0.080(6) 0.001(4) 0.004(4) -0.009(3)
C23 0.039(4) 0.029(4) 0.108(7) 0.006(4) -0.002(4) 0.006(3)

loop_
_atom_type_symbol
_atom_type_description
_atom_type_scat_dispersion_real
_atom_type_scat_dispersion_imag
_atom_type_scat_source
C C 0.0033 0.0016 'International Tables Vol C Tables 4.2.6.8 and 6.1.1.4'
H H 0.0000 0.0000 'International Tables Vol C Tables 4.2.6.8 and 6.1.1.4'
N N 0.0061 0.0033 'International Tables Vol C Tables 4.2.6.8 and 6.1.1.4'
O O 0.0106 0.0060 'International Tables Vol C Tables 4.2.6.8 and 6.1.1.4'
Cu Cu 0.3201 1.2651 'International Tables Vol C Tables 4.2.6.8 and 6.1.1.4'

loop_
_geom_angle_atom_site_label_1
_geom_angle_atom_site_label_2
_geom_angle_atom_site_label_3
_geom_angle
_geom_angle_site_symmetry_3
N7 Cu1 N5 165.39(19) .
N7 Cu1 N8 80.84(18) .
N5 Cu1 N8 99.18(19) .
N7 Cu1 N6 98.44(19) .
N5 Cu1 N6 80.53(19) .
N8 Cu1 N6 176.06(19) .
N7 Cu1 O9 95.43(17) .
N5 Cu1 O9 99.14(16) .
N8 Cu1 O9 93.82(17) .
N6 Cu1 O9 90.10(16) .
N9 N7 C17 109.8(4) .
N9 N7 Cu1 135.2(4) .
C17 N7 Cu1 114.7(4) .
C26 N11 C3 117.4(5) .
O4 N12 O3 120.5(5) .
O4 N12 O5 120.1(5) .
O3 N12 O5 119.3(5) .
C12 N6 C16 118.5(5) .
C12 N6 Cu1 115.2(4) .
C16 N6 Cu1 126.3(4) .
C21 C22 C23 117.6(6) .
N4 N5 C11 110.0(5) .
N4 N5 Cu1 136.4(4) .
C11 N5 Cu1 113.5(4) .
N8 C21 C22 123.1(5) .
N8 C21 C17 113.3(5) .
C22 C21 C17 123.5(6) .
O2 C7 N2 123.2(5) .
O2 C7 C26 120.6(6) .
N2 C7 C26 116.2(5) .
N5 N4 N3 106.5(5) .
C25 N8 C21 117.8(5) .
C25 N8 Cu1 127.3(4) .
C21 N8 Cu1 114.8(4) .
C7 N2 C8 121.7(5) .
N7 N9 C19 105.5(4) .
C18 C19 N9 112.9(5) .
C18 C19 C20 129.3(5) .
N9 C19 C20 117.6(4) .
N4 N3 C10 111.8(5) .
N4 N3 C9 119.8(5) .
C10 N3 C9 128.4(5) .
C2 N1 C1 122.8(4) .
O7 N13 O6 119.3(6) .
O7 N13 O8 120.0(6) .
O6 N13 O8 120.7(6) .
N6 C16 C15 121.8(5) .
O1 C2 N1 125.1(5) .
O1 C2 C3 119.4(5) .
N1 C2 C3 115.5(5) .
N8 C25 C24 122.7(6) .
N7 C17 C18 107.4(5) .
N7 C17 C21 116.2(5) .
C18 C17 C21 136.3(5) .
C19 C18 C17 104.4(5) .
N11 C3 C4 122.7(5) .
N11 C3 C2 118.1(5) .
C4 C3 C2 119.2(5) .
N1 C1 C20 114.0(5) 2_676
C14 C15 C16 119.2(6) .
N11 C26 C6 123.6(6) .
N11 C26 C7 117.2(5) .
C6 C26 C7 119.1(5) .
N3 C10 C11 104.4(5) .
N6 C12 C13 123.7(6) .
N6 C12 C11 113.4(5) .
C13 C12 C11 122.9(6) .
N5 C11 C10 107.4(5) .
N5 C11 C12 117.1(5) .
C10 C11 C12 135.4(6) .
C26 C6 C5 118.7(6) .
N2 C8 C9 109.6(4) .
C15 C14 C13 119.3(6) .
N3 C9 C8 109.2(4) .
C12 C13 C14 117.5(6) .
C5 C4 C3 118.5(5) .
C19 C20 C1 111.3(5) 2_676
C4 C5 C6 118.9(6) .
C25 C24 C23 120.7(7) .
C24 C23 C22 118.0(6) .

loop_
_geom_bond_atom_site_label_1
_geom_bond_atom_site_label_2
_geom_bond_distance
_geom_bond_site_symmetry_2
Cu1 N7 1.974(4) .
Cu1 N5 1.989(5) .
Cu1 N8 2.035(5) .
Cu1 N6 2.039(5) .
Cu1 O9 2.253(4) .
O1 C2 1.227(6) .
N7 N9 1.312(6) .
N7 C17 1.360(7) .
O4 N12 1.226(6) .
N11 C26 1.333(7) .
N11 C3 1.336(7) .
N12 O3 1.229(7) .
N12 O5 1.270(6) .
N6 C12 1.323(7) .
N6 C16 1.341(7) .
C22 C21 1.366(8) .
C22 C23 1.424(10) .
N5 N4 1.313(6) .
N5 C11 1.353(7) .
C21 N8 1.348(7) .
C21 C17 1.463(7) .
O2 C7 1.230(7) .
C7 N2 1.323(7) .
C7 C26 1.515(8) .
N4 N3 1.330(6) .
N8 C25 1.340(7) .
N2 C8 1.462(7) .
N9 C19 1.335(6) .
C19 C18 1.324(7) .
C19 C20 1.490(7) .
N3 C10 1.345(8) .
N3 C9 1.469(7) .
N1 C2 1.334(7) .
N1 C1 1.452(7) .
N13 O7 1.234(7) .
N13 O6 1.238(7) .
N13 O8 1.243(6) .
C16 C15 1.387(8) .
C2 C3 1.507(7) .
C25 C24 1.345(9) .
C17 C18 1.370(8) .
C3 C4 1.392(8) .
C1 C20 1.504(8) 2_676
C15 C14 1.364(9) .
C26 C6 1.370(9) .
C10 C11 1.380(8) .
C12 C13 1.376(8) .
C12 C11 1.459(8) .
C6 C5 1.378(9) .
C8 C9 1.521(8) .
C14 C13 1.400(9) .
C4 C5 1.375(8) .
C20 C1 1.504(8) 2_676
C24 C23 1.362(10) .

loop_
_platon_squeeze_void_nr
_platon_squeeze_void_average_x
_platon_squeeze_void_average_y
_platon_squeeze_void_average_z
_platon_squeeze_void_volume
_platon_squeeze_void_count_electrons
_platon_squeeze_void_content
1 0.000 0.500 0.603 356 126 ' '
